data_7040586
loop_
_publ_author_name
'Chahal, Mandeep K.'
'Sankar, Muniappan'

_publ_section_title
;
 Switching between porphyrin, porphodimethene and porphyrinogen using
 cyanide and fluoride ions mimicking volatile molecular memory and the
 'NOR' logic gate.
;
_journal_issue 41
_journal_name_full 'Dalton transactions (Cambridge, England : 2003)'
_journal_page_first 16404
_journal_page_last 16412
_journal_paper_doi 10.1039/c6dt02506d
_journal_volume 45
_journal_year 2016
_chemical_formula_moiety 'C77 H91 Cu N4 O5, C6 H14'
_chemical_formula_sum 'C83 H105 Cu N4 O5'
_chemical_formula_weight 1302.24
_chemical_name_common 'Cu(II) Complex of 2-Formyl-meso-tetrakis(3,5-ditertbutyl-4-hydroxyphenyl)porphyrin'
_chemical_name_systematic '2-Formyl-meso-tetrakis(3,5-ditertbutyl-4-hydroxyphenyl)porphyrinatocopper(II)'
_chemical_properties_physical ', Heat-sensitive'
_space_group_crystal_system triclinic
_space_group_IT_number 2
_space_group_name_Hall '-P 1'
_space_group_name_H-M_alt 'P -1'
_symmetry_space_group_name_Hall '-P 1'
_symmetry_space_group_name_H-M 'P -1'
_atom_sites_solution_hydrogens mixed
_atom_sites_solution_primary direct
_atom_sites_solution_secondary difmap
_audit_block_doi 10.5517/cc1kqmb7
_audit_creation_method SHELXL-2014/7
_audit_update_record
;
2016-08-25 deposited with the CCDC.
2016-09-05 downloaded from the CCDC.
;
_cell_angle_alpha 70.078(2)
_cell_angle_beta 76.389(2)
_cell_angle_gamma 68.533(2)
_cell_formula_units_Z 1
_cell_length_a 10.8479(4)
_cell_length_b 14.6207(5)
_cell_length_c 15.9745(5)
_cell_measurement_reflns_used 25
_cell_measurement_temperature 200(2)
_cell_measurement_theta_max 28.4
_cell_measurement_theta_min 1.4
_cell_volume 2198.96(14)
_computing_data_collection 'Collect, Enraf-Nonius'
_computing_structure_refinement 'SHELXL-2014/7 (Sheldrick, 2015)'
_diffrn_ambient_temperature 200(2)
_diffrn_measured_fraction_theta_full 0.995
_diffrn_measured_fraction_theta_max 0.990
_diffrn_measurement_device_type 'Nonius KappaCCD'
_diffrn_radiation_type MoK\a
_diffrn_radiation_wavelength 0.71073
_diffrn_reflns_av_R_equivalents 0.0401
_diffrn_reflns_av_unetI/netI 0.0651
_diffrn_reflns_Laue_measured_fraction_full 0.995
_diffrn_reflns_Laue_measured_fraction_max 0.990
_diffrn_reflns_limit_h_max 14
_diffrn_reflns_limit_h_min -8
_diffrn_reflns_limit_k_max 19
_diffrn_reflns_limit_k_min -19
_diffrn_reflns_limit_l_max 21
_diffrn_reflns_limit_l_min -21
_diffrn_reflns_number 36424
_diffrn_reflns_point_group_measured_fraction_full 0.995
_diffrn_reflns_point_group_measured_fraction_max 0.990
_diffrn_reflns_theta_full 25.242
_diffrn_reflns_theta_max 28.385
_diffrn_reflns_theta_min 2.133
_diffrn_source 'sealed tube'
_exptl_absorpt_coefficient_mu 0.293
_exptl_absorpt_correction_T_max 0.941
_exptl_absorpt_correction_T_min 0.933
_exptl_absorpt_correction_type psi-scan
_exptl_absorpt_process_details 'Enraf-Nonius software'
_exptl_crystal_colour red
_exptl_crystal_density_diffrn 0.983
_exptl_crystal_density_method 'not measured'
_exptl_crystal_description needle
_exptl_crystal_F_000 700
_exptl_crystal_size_max 0.240
_exptl_crystal_size_mid 0.230
_exptl_crystal_size_min 0.210
_platon_squeeze_details
;
Disordered molecule of n-haxane
;
_refine_diff_density_max 0.482
_refine_diff_density_min -0.403
_refine_diff_density_rms 0.050
_refine_ls_extinction_method none
_refine_ls_goodness_of_fit_ref 1.016
_refine_ls_hydrogen_treatment constr
_refine_ls_matrix_type full
_refine_ls_number_parameters 403
_refine_ls_number_reflns 10936
_refine_ls_number_restraints 0
_refine_ls_restrained_S_all 1.016
_refine_ls_R_factor_all 0.1049
_refine_ls_R_factor_gt 0.0568
_refine_ls_shift/su_max 0.000
_refine_ls_shift/su_mean 0.000
_refine_ls_structure_factor_coef Fsqd
_refine_ls_weighting_details 'w=1/[\s^2^(Fo^2^)+(0.1000P)^2^] where P=(Fo^2^+2Fc^2^)/3'
_refine_ls_weighting_scheme calc
_refine_ls_wR_factor_gt 0.1609
_refine_ls_wR_factor_ref 0.1840
_reflns_Friedel_coverage 0.000
_reflns_number_gt 6457
_reflns_number_total 10936
_reflns_threshold_expression 'I > 2\s(I)'
_cod_data_source_file c6dt02506d2.cif
_cod_data_source_block sanc-sq
_cod_depositor_comments 'Adding full bibliography for 7040586.cif.'
_cod_original_cell_volume 2198.97(14)
_cod_database_code 7040586
_shelx_shelxl_version_number 2014/7
_shelx_space_group_comment
;
The symmetry employed for this shelxl refinement is uniquely defined
by the following loop, which should always be used as a source of
symmetry information in preference to the above space-group names.
They are only intended as comments.
;
_shelx_estimated_absorpt_t_min 0.933
_shelx_estimated_absorpt_t_max 0.941
_platon_squeeze_void_probe_radius 1.20

loop_
_space_group_symop_operation_xyz
'x, y, z'
'-x, -y, -z'

loop_
_atom_site_label
_atom_site_type_symbol
_atom_site_fract_x
_atom_site_fract_y
_atom_site_fract_z
_atom_site_U_iso_or_equiv
_atom_site_adp_type
_atom_site_occupancy
_atom_site_site_symmetry_order
_atom_site_calc_flag
_atom_site_refinement_flags_posn
_atom_site_refinement_flags_adp
_atom_site_refinement_flags_occupancy
Cu1 Cu 0.5000 0.5000 0.5000 0.04121(15) Uani 1 2 d S . P
O1 O 0.2611(3) 0.3951(2) 1.10118(13) 0.1212(10) Uani 1 1 d . . .
H1 H 0.2931 0.3578 1.1497 0.145 Uiso 1 1 d R U .
O2 O 0.06236(19) 0.07695(14) 0.49825(13) 0.0741(6) Uani 1 1 d . . .
H2 H -0.0064 0.0905 0.4745 0.111 Uiso 1 1 d R U .
N1 N 0.39537(17) 0.41763(13) 0.59514(12) 0.0428(4) Uani 1 1 d . . .
N2 N 0.52167(17) 0.55760(13) 0.59074(12) 0.0427(4) Uani 1 1 d . . .
C1 C 0.3326(2) 0.35697(16) 0.58387(15) 0.0445(5) Uani 1 1 d . . .
C2 C 0.2550(2) 0.32006(19) 0.66674(17) 0.0563(6) Uani 1 1 d . . .
H4 H 0.2011 0.2779 0.6763 0.068 Uiso 1 1 calc R U .
C3 C 0.2733(3) 0.35655(19) 0.72776(17) 0.0565(6) Uani 1 1 d . . .
H3 H 0.2350 0.3445 0.7889 0.068 Uiso 1 1 calc R U .
C4 C 0.3607(2) 0.41682(17) 0.68433(15) 0.0456(5) Uani 1 1 d . . .
C5 C 0.4007(2) 0.46849(17) 0.72659(15) 0.0457(5) Uani 1 1 d . . .
C6 C 0.3625(2) 0.45088(18) 0.82595(15) 0.0501(6) Uani 1 1 d . . .
C7 C 0.4045(3) 0.35244(19) 0.88324(17) 0.0575(6) Uani 1 1 d . . .
H7 H 0.4582 0.2981 0.8580 0.069 Uiso 1 1 calc R U .
C8 C 0.3715(3) 0.3304(2) 0.97539(17) 0.0645(7) Uani 1 1 d . . .
C9 C 0.4138(4) 0.2189(2) 1.0348(2) 0.0915(11) Uani 1 1 d . . .
C10 C 0.4936(5) 0.1446(3) 0.9796(3) 0.1341(18) Uani 1 1 d . . .
H10A H 0.5720 0.1641 0.9448 0.201 Uiso 1 1 d R U .
H10B H 0.4376 0.1465 0.9387 0.201 Uiso 1 1 d R U .
H10C H 0.5227 0.0751 1.0199 0.201 Uiso 1 1 d R U .
C11 C 0.2868(5) 0.1884(3) 1.0826(3) 0.147(2) Uani 1 1 d . . .
H11A H 0.3126 0.1189 1.1233 0.221 Uiso 1 1 d R U .
H11B H 0.2370 0.1906 1.0377 0.221 Uiso 1 1 d R U .
H11C H 0.2304 0.2364 1.1171 0.221 Uiso 1 1 d R U .
C12 C 0.5034(6) 0.2041(3) 1.1010(3) 0.155(2) Uani 1 1 d . . .
H12A H 0.5180 0.1352 1.1429 0.232 Uiso 1 1 d R U .
H12B H 0.4608 0.2552 1.1345 0.232 Uiso 1 1 d R U .
H12C H 0.5894 0.2121 1.0689 0.232 Uiso 1 1 d R U .
C13 C 0.2983(3) 0.4121(2) 1.00927(18) 0.0732(8) Uani 1 1 d . . .
C14 C 0.2543(3) 0.5142(2) 0.95519(17) 0.0640(7) Uani 1 1 d . . .
C15 C 0.2866(2) 0.52922(19) 0.86285(16) 0.0545(6) Uani 1 1 d . . .
H15 H 0.2549 0.5962 0.8240 0.065 Uiso 1 1 calc R U .
C16 C 0.1770(4) 0.6052(3) 0.9957(2) 0.0882(10) Uani 1 1 d . . .
C17 C 0.0414(4) 0.5942(3) 1.0502(3) 0.1279(15) Uani 1 1 d . . .
H17A H 0.0576 0.5329 1.1016 0.192 Uiso 1 1 d R U .
H17B H -0.0118 0.5882 1.0116 0.192 Uiso 1 1 d R U .
H17C H -0.0073 0.6548 1.0716 0.192 Uiso 1 1 d R U .
C18 C 0.2608(5) 0.6132(3) 1.0559(3) 0.1264(16) Uani 1 1 d . . .
H18A H 0.3514 0.6083 1.0247 0.190 Uiso 1 1 d R U .
H18B H 0.2648 0.5573 1.1117 0.190 Uiso 1 1 d R U .
H18C H 0.2203 0.6790 1.0698 0.190 Uiso 1 1 d R U .
C19 C 0.1452(4) 0.7079(3) 0.9206(2) 0.1109(14) Uani 1 1 d . . .
H19A H 0.0877 0.7067 0.8822 0.166 Uiso 1 1 d R U .
H19B H 0.2285 0.7174 0.8844 0.166 Uiso 1 1 d R U .
H19C H 0.0992 0.7645 0.9476 0.166 Uiso 1 1 d R U .
C20 C 0.4749(2) 0.53556(17) 0.68187(15) 0.0451(5) Uani 1 1 d . . .
C21 C 0.5140(2) 0.59111(18) 0.72325(16) 0.0511(6) Uani 1 1 d . . .
H21 H 0.4964 0.5877 0.7852 0.061 Uiso 1 1 calc R U .
C22 C 0.5807(2) 0.64959(18) 0.65845(16) 0.0508(6) Uani 1 1 d . . .
C23 C 0.5883(2) 0.62723(16) 0.57651(15) 0.0430(5) Uani 1 1 d . . .
C24 C 0.3406(2) 0.33359(16) 0.50531(15) 0.0439(5) Uani 1 1 d . . .
C25 C 0.2650(2) 0.26557(17) 0.50551(16) 0.0468(5) Uani 1 1 d . . .
C26 C 0.1646(2) 0.30265(18) 0.45146(17) 0.0534(6) Uani 1 1 d . . .
H26 H 0.1411 0.3726 0.4175 0.064 Uiso 1 1 calc R U .
C27 C 0.0970(2) 0.24144(19) 0.44504(16) 0.0528(6) Uani 1 1 d . . .
C28 C -0.0056(3) 0.2848(2) 0.3765(2) 0.0699(8) Uani 1 1 d . . .
C29 C -0.1469(3) 0.2865(3) 0.4262(3) 0.1053(13) Uani 1 1 d . . .
H29A H -0.2111 0.3165 0.3825 0.158 Uiso 1 1 d R U .
H29B H -0.1720 0.3279 0.4682 0.158 Uiso 1 1 d R U .
H29C H -0.1472 0.2165 0.4594 0.158 Uiso 1 1 d R U .
C30 C -0.0158(4) 0.3958(2) 0.3229(2) 0.1049(13) Uani 1 1 d . . .
H30A H 0.0718 0.3991 0.2904 0.157 Uiso 1 1 d R U .
H30B H -0.0456 0.4384 0.3642 0.157 Uiso 1 1 d R U .
H30C H -0.0803 0.4208 0.2800 0.157 Uiso 1 1 d R U .
C31 C 0.0379(4) 0.2207(3) 0.3108(2) 0.1068(13) Uani 1 1 d . . .
H31A H -0.0238 0.2507 0.2656 0.160 Uiso 1 1 d R U .
H31B H 0.0373 0.1506 0.3433 0.160 Uiso 1 1 d R U .
H31C H 0.1283 0.2196 0.2813 0.160 Uiso 1 1 d R U .
C32 C 0.1299(2) 0.14075(19) 0.49902(17) 0.0524(6) Uani 1 1 d . . .
C33 C 0.2301(2) 0.09898(17) 0.55614(16) 0.0496(6) Uani 1 1 d . . .
C34 C 0.2680(3) -0.0127(2) 0.61300(19) 0.0669(8) Uani 1 1 d . . .
C35 C 0.3828(4) -0.0384(2) 0.6668(2) 0.1037(13) Uani 1 1 d . . .
H35A H 0.4631 -0.0306 0.6253 0.156 Uiso 1 1 d R U .
H35B H 0.4012 -0.1092 0.7053 0.156 Uiso 1 1 d R U .
H35C H 0.3571 0.0083 0.7042 0.156 Uiso 1 1 d R U .
C36 C 0.1474(4) -0.0327(3) 0.6818(2) 0.1016(12) Uani 1 1 d . . .
H36A H 0.1153 0.0168 0.7169 0.152 Uiso 1 1 d R U .
H36B H 0.1748 -0.1023 0.7220 0.152 Uiso 1 1 d R U .
H36C H 0.0757 -0.0252 0.6500 0.152 Uiso 1 1 d R U .
C37 C 0.3182(4) -0.0858(2) 0.5529(3) 0.0926(11) Uani 1 1 d . . .
H37A H 0.3446 -0.1569 0.5904 0.139 Uiso 1 1 d R U .
H37B H 0.3952 -0.0719 0.5106 0.139 Uiso 1 1 d R U .
H37C H 0.2466 -0.0749 0.5195 0.139 Uiso 1 1 d R U .
C38 C 0.2969(2) 0.16479(17) 0.55611(16) 0.0489(6) Uani 1 1 d . . .
H38 H 0.3668 0.1388 0.5924 0.059 Uiso 1 1 calc R U .
O5 O 0.3634(8) 0.2738(6) 0.2599(4) 0.160(3) Uani 0.5 1 d . . P
C61 C 0.3838(7) 0.2754(6) 0.3329(5) 0.095(2) Uani 0.5 1 d . . P
H61 H 0.3737 0.2212 0.3849 0.114 Uiso 0.5 1 calc R U P

loop_
_atom_site_aniso_label
_atom_site_aniso_U_11
_atom_site_aniso_U_22
_atom_site_aniso_U_33
_atom_site_aniso_U_23
_atom_site_aniso_U_13
_atom_site_aniso_U_12
Cu1 0.0437(2) 0.0370(2) 0.0436(2) -0.00133(17) -0.01004(16) -0.01981(16)
O1 0.175(3) 0.1117(19) 0.0396(12) -0.0062(12) 0.0015(13) -0.0262(18)
O2 0.0782(12) 0.0676(12) 0.0981(15) -0.0122(11) -0.0289(11) -0.0465(10)
N1 0.0481(10) 0.0395(10) 0.0427(11) -0.0030(8) -0.0099(8) -0.0209(8)
N2 0.0470(10) 0.0373(10) 0.0436(11) -0.0002(8) -0.0114(8) -0.0199(8)
C1 0.0478(12) 0.0392(12) 0.0478(13) -0.0004(10) -0.0102(10) -0.0235(10)
C2 0.0628(15) 0.0541(15) 0.0574(15) -0.0038(12) -0.0061(12) -0.0362(12)
C3 0.0678(16) 0.0584(15) 0.0486(14) -0.0068(12) -0.0002(12) -0.0378(13)
C4 0.0492(12) 0.0439(13) 0.0439(13) -0.0036(10) -0.0061(10) -0.0226(10)
C5 0.0510(12) 0.0395(12) 0.0448(13) -0.0023(10) -0.0100(10) -0.0183(10)
C6 0.0573(14) 0.0516(14) 0.0428(13) -0.0065(11) -0.0058(10) -0.0254(12)
C7 0.0680(16) 0.0497(14) 0.0526(15) -0.0079(12) -0.0073(12) -0.0223(12)
C8 0.0817(18) 0.0566(16) 0.0478(15) -0.0011(13) -0.0111(13) -0.0241(14)
C9 0.129(3) 0.068(2) 0.0567(19) 0.0099(16) -0.0159(19) -0.030(2)
C10 0.198(5) 0.053(2) 0.099(3) 0.012(2) -0.017(3) -0.010(2)
C11 0.191(5) 0.096(3) 0.116(3) 0.028(3) 0.013(3) -0.074(3)
C12 0.217(5) 0.107(3) 0.123(4) 0.023(3) -0.101(4) -0.033(3)
C13 0.090(2) 0.082(2) 0.0410(15) -0.0082(14) -0.0044(14) -0.0301(17)
C14 0.0728(17) 0.0674(18) 0.0503(15) -0.0132(13) -0.0053(13) -0.0248(14)
C15 0.0623(15) 0.0508(14) 0.0496(15) -0.0070(12) -0.0103(11) -0.0214(12)
C16 0.111(3) 0.079(2) 0.068(2) -0.0297(18) -0.0042(18) -0.0193(19)
C17 0.121(3) 0.122(3) 0.122(3) -0.055(3) 0.026(3) -0.024(3)
C18 0.177(4) 0.130(4) 0.100(3) -0.056(3) -0.043(3) -0.042(3)
C19 0.159(4) 0.069(2) 0.093(3) -0.033(2) -0.025(2) -0.007(2)
C20 0.0479(12) 0.0411(12) 0.0445(13) -0.0025(10) -0.0135(10) -0.0161(10)
C21 0.0597(14) 0.0528(14) 0.0479(14) -0.0089(11) -0.0143(11) -0.0258(12)
C22 0.0590(14) 0.0463(14) 0.0544(15) -0.0113(12) -0.0135(11) -0.0235(11)
C23 0.0450(12) 0.0353(11) 0.0496(14) -0.0042(10) -0.0127(10) -0.0165(9)
C24 0.0447(11) 0.0339(11) 0.0538(14) -0.0009(10) -0.0166(10) -0.0172(9)
C25 0.0509(13) 0.0418(12) 0.0522(14) -0.0033(11) -0.0114(10) -0.0256(10)
C26 0.0575(14) 0.0448(13) 0.0595(15) 0.0013(11) -0.0194(12) -0.0251(11)
C27 0.0521(13) 0.0541(15) 0.0566(15) -0.0037(12) -0.0181(11) -0.0255(11)
C28 0.0759(18) 0.0661(18) 0.0750(19) 0.0034(15) -0.0368(15) -0.0351(15)
C29 0.0678(19) 0.102(3) 0.145(3) -0.005(2) -0.050(2) -0.0315(19)
C30 0.121(3) 0.080(2) 0.118(3) 0.028(2) -0.083(2) -0.046(2)
C31 0.149(3) 0.107(3) 0.085(2) -0.015(2) -0.055(2) -0.050(3)
C32 0.0558(14) 0.0506(14) 0.0585(15) -0.0072(12) -0.0121(11) -0.0296(11)
C33 0.0556(13) 0.0424(13) 0.0547(14) -0.0046(11) -0.0097(11) -0.0264(11)
C34 0.0815(18) 0.0492(15) 0.0748(19) 0.0055(13) -0.0291(15) -0.0351(14)
C35 0.129(3) 0.0569(19) 0.125(3) 0.0306(19) -0.079(2) -0.0424(19)
C36 0.133(3) 0.086(2) 0.083(2) 0.0183(19) -0.015(2) -0.070(2)
C37 0.101(2) 0.0497(17) 0.131(3) -0.0196(19) -0.038(2) -0.0192(16)
C38 0.0529(13) 0.0476(14) 0.0503(14) -0.0045(11) -0.0140(10) -0.0242(11)
O5 0.210(7) 0.196(7) 0.109(5) -0.056(5) -0.040(5) -0.080(6)
C61 0.101(5) 0.129(6) 0.059(4) -0.022(4) -0.014(4) -0.041(5)

loop_
_atom_type_symbol
_atom_type_description
_atom_type_scat_dispersion_real
_atom_type_scat_dispersion_imag
_atom_type_scat_source
C C 0.0033 0.0016 'International Tables Vol C Tables 4.2.6.8 and 6.1.1.4'
H H 0.0000 0.0000 'International Tables Vol C Tables 4.2.6.8 and 6.1.1.4'
Cu Cu 0.3201 1.2651 'International Tables Vol C Tables 4.2.6.8 and 6.1.1.4'
N N 0.0061 0.0033 'International Tables Vol C Tables 4.2.6.8 and 6.1.1.4'
O O 0.0106 0.0060 'International Tables Vol C Tables 4.2.6.8 and 6.1.1.4'

loop_
_geom_angle_atom_site_label_1
_geom_angle_atom_site_label_2
_geom_angle_atom_site_label_3
_geom_angle
_geom_angle_site_symmetry_1
_geom_angle_site_symmetry_3
N1 Cu1 N1 180.00(8) 2_666 .
N1 Cu1 N2 89.90(7) 2_666 2_666
N1 Cu1 N2 90.10(7) . 2_666
N1 Cu1 N2 90.10(7) 2_666 .
N1 Cu1 N2 89.90(7) . .
N2 Cu1 N2 180.0 2_666 .
C13 O1 H1 139.2 . .
C32 O2 H2 130.2 . .
C1 N1 C4 105.48(18) . .
C1 N1 Cu1 127.05(15) . .
C4 N1 Cu1 127.24(15) . .
C23 N2 C20 104.92(18) . .
C23 N2 Cu1 127.36(15) . .
C20 N2 Cu1 127.71(15) . .
N1 C1 C24 126.2(2) . .
N1 C1 C2 110.0(2) . .
C24 C1 C2 123.8(2) . .
C3 C2 C1 106.9(2) . .
C3 C2 H4 126.5 . .
C1 C2 H4 126.5 . .
C2 C3 C4 107.7(2) . .
C2 C3 H3 126.1 . .
C4 C3 H3 126.1 . .
N1 C4 C5 126.1(2) . .
N1 C4 C3 109.8(2) . .
C5 C4 C3 124.1(2) . .
C4 C5 C20 123.8(2) . .
C4 C5 C6 118.2(2) . .
C20 C5 C6 118.0(2) . .
C15 C6 C7 118.4(2) . .
C15 C6 C5 122.0(2) . .
C7 C6 C5 119.7(2) . .
C8 C7 C6 122.8(2) . .
C8 C7 H7 118.6 . .
C6 C7 H7 118.6 . .
C13 C8 C7 116.6(2) . .
C13 C8 C9 123.1(3) . .
C7 C8 C9 120.3(3) . .
C12 C9 C10 105.7(4) . .
C12 C9 C8 111.7(3) . .
C10 C9 C8 111.8(3) . .
C12 C9 C11 111.7(3) . .
C10 C9 C11 106.8(4) . .
C8 C9 C11 108.9(3) . .
C9 C10 H10A 109.5 . .
C9 C10 H10B 109.5 . .
H10A C10 H10B 109.5 . .
C9 C10 H10C 109.4 . .
H10A C10 H10C 109.5 . .
H10B C10 H10C 109.5 . .
C9 C11 H11A 109.5 . .
C9 C11 H11B 109.4 . .
H11A C11 H11B 109.5 . .
C9 C11 H11C 109.5 . .
H11A C11 H11C 109.5 . .
H11B C11 H11C 109.5 . .
C9 C12 H12A 109.3 . .
C9 C12 H12B 109.5 . .
H12A C12 H12B 109.5 . .
C9 C12 H12C 109.7 . .
H12A C12 H12C 109.5 . .
H12B C12 H12C 109.5 . .
C8 C13 O1 119.4(3) . .
C8 C13 C14 123.6(2) . .
O1 C13 C14 116.9(3) . .
C15 C14 C13 116.2(2) . .
C15 C14 C16 121.5(2) . .
C13 C14 C16 122.3(2) . .
C6 C15 C14 122.4(2) . .
C6 C15 H15 118.8 . .
C14 C15 H15 118.8 . .
C18 C16 C19 107.2(3) . .
C18 C16 C14 110.6(3) . .
C19 C16 C14 110.7(2) . .
C18 C16 C17 109.8(3) . .
C19 C16 C17 107.1(3) . .
C14 C16 C17 111.3(3) . .
C16 C17 H17A 109.6 . .
C16 C17 H17B 109.6 . .
H17A C17 H17B 109.5 . .
C16 C17 H17C 109.2 . .
H17A C17 H17C 109.5 . .
H17B C17 H17C 109.5 . .
C16 C18 H18A 109.4 . .
C16 C18 H18B 109.5 . .
H18A C18 H18B 109.5 . .
C16 C18 H18C 109.5 . .
H18A C18 H18C 109.5 . .
H18B C18 H18C 109.5 . .
C16 C19 H19A 109.4 . .
C16 C19 H19B 109.6 . .
H19A C19 H19B 109.5 . .
C16 C19 H19C 109.4 . .
H19A C19 H19C 109.5 . .
H19B C19 H19C 109.5 . .
N2 C20 C5 125.1(2) . .
N2 C20 C21 110.1(2) . .
C5 C20 C21 124.8(2) . .
C22 C21 C20 107.6(2) . .
C22 C21 H21 126.2 . .
C20 C21 H21 126.2 . .
C61 C22 C21 126.0(4) 2_666 .
C61 C22 C23 126.4(4) 2_666 .
C21 C22 C23 107.0(2) . .
N2 C23 C24 125.1(2) . 2_666
N2 C23 C22 110.33(19) . .
C24 C23 C22 124.5(2) 2_666 .
C1 C24 C23 123.9(2) . 2_666
C1 C24 C25 118.8(2) . .
C23 C24 C25 117.2(2) 2_666 .
C38 C25 C26 118.6(2) . .
C38 C25 C24 121.2(2) . .
C26 C25 C24 120.1(2) . .
C25 C26 C27 122.5(2) . .
C25 C26 H26 118.7 . .
C27 C26 H26 118.7 . .
C26 C27 C32 117.0(2) . .
C26 C27 C28 120.1(2) . .
C32 C27 C28 122.8(2) . .
C31 C28 C30 108.3(3) . .
C31 C28 C29 111.0(3) . .
C30 C28 C29 106.2(3) . .
C31 C28 C27 109.6(2) . .
C30 C28 C27 111.3(2) . .
C29 C28 C27 110.3(2) . .
C28 C29 H29A 109.5 . .
C28 C29 H29B 109.2 . .
H29A C29 H29B 109.5 . .
C28 C29 H29C 109.7 . .
H29A C29 H29C 109.5 . .
H29B C29 H29C 109.5 . .
C28 C30 H30A 109.6 . .
C28 C30 H30B 109.3 . .
H30A C30 H30B 109.5 . .
C28 C30 H30C 109.5 . .
H30A C30 H30C 109.5 . .
H30B C30 H30C 109.5 . .
C28 C31 H31A 109.4 . .
C28 C31 H31B 109.6 . .
H31A C31 H31B 109.5 . .
C28 C31 H31C 109.4 . .
H31A C31 H31C 109.5 . .
H31B C31 H31C 109.5 . .
O2 C32 C27 119.8(2) . .
O2 C32 C33 117.2(2) . .
C27 C32 C33 123.0(2) . .
C38 C33 C32 116.3(2) . .
C38 C33 C34 121.2(2) . .
C32 C33 C34 122.5(2) . .
C33 C34 C35 111.5(2) . .
C33 C34 C36 109.8(2) . .
C35 C34 C36 107.0(3) . .
C33 C34 C37 110.8(2) . .
C35 C34 C37 106.4(3) . .
C36 C34 C37 111.4(3) . .
C34 C35 H35A 109.5 . .
C34 C35 H35B 109.5 . .
H35A C35 H35B 109.5 . .
C34 C35 H35C 109.4 . .
H35A C35 H35C 109.5 . .
H35B C35 H35C 109.5 . .
C34 C36 H36A 109.4 . .
C34 C36 H36B 109.5 . .
H36A C36 H36B 109.5 . .
C34 C36 H36C 109.5 . .
H36A C36 H36C 109.5 . .
H36B C36 H36C 109.5 . .
C34 C37 H37A 109.5 . .
C34 C37 H37B 109.4 . .
H37A C37 H37B 109.5 . .
C34 C37 H37C 109.4 . .
H37A C37 H37C 109.5 . .
H37B C37 H37C 109.5 . .
C25 C38 C33 122.5(2) . .
C25 C38 H38 118.8 . .
C33 C38 H38 118.8 . .
O5 C61 C22 123.0(7) . 2_666
O5 C61 H61 118.5 . .
C22 C61 H61 118.5 2_666 .

loop_
_geom_bond_atom_site_label_1
_geom_bond_atom_site_label_2
_geom_bond_distance
_geom_bond_site_symmetry_2
Cu1 N1 1.9974(17) 2_666
Cu1 N1 1.9974(17) .
Cu1 N2 2.0006(18) 2_666
Cu1 N2 2.0006(18) .
O1 C13 1.388(3) .
O1 H1 0.8472 .
O2 C32 1.385(3) .
O2 H2 0.8443 .
N1 C1 1.375(3) .
N1 C4 1.383(3) .
N2 C23 1.383(3) .
N2 C20 1.390(3) .
C1 C24 1.385(3) .
C1 C2 1.440(3) .
C2 C3 1.340(3) .
C2 H4 0.9500 .
C3 C4 1.429(3) .
C3 H3 0.9500 .
C4 C5 1.393(3) .
C5 C20 1.396(3) .
C5 C6 1.499(3) .
C6 C15 1.371(3) .
C6 C7 1.391(3) .
C7 C8 1.383(3) .
C7 H7 0.9500 .
C8 C13 1.377(4) .
C8 C9 1.539(4) .
C9 C12 1.512(5) .
C9 C10 1.521(5) .
C9 C11 1.551(5) .
C10 H10A 0.9800 .
C10 H10B 0.9800 .
C10 H10C 0.9800 .
C11 H11A 0.9800 .
C11 H11B 0.9800 .
C11 H11C 0.9800 .
C12 H12A 0.9800 .
C12 H12B 0.9800 .
C12 H12C 0.9800 .
C13 C14 1.412(4) .
C14 C15 1.393(3) .
C14 C16 1.553(4) .
C15 H15 0.9500 .
C16 C18 1.525(5) .
C16 C19 1.550(5) .
C16 C17 1.557(5) .
C17 H17A 0.9800 .
C17 H17B 0.9800 .
C17 H17C 0.9800 .
C18 H18A 0.9800 .
C18 H18B 0.9800 .
C18 H18C 0.9800 .
C19 H19A 0.9800 .
C19 H19B 0.9800 .
C19 H19C 0.9800 .
C20 C21 1.424(3) .
C21 C22 1.350(3) .
C21 H21 0.9500 .
C22 C61 1.343(8) 2_666
C22 C23 1.431(3) .
C23 C24 1.404(3) 2_666
C24 C23 1.404(3) 2_666
C24 C25 1.501(3) .
C25 C38 1.375(3) .
C25 C26 1.385(3) .
C26 C27 1.388(3) .
C26 H26 0.9500 .
C27 C32 1.390(3) .
C27 C28 1.557(3) .
C28 C31 1.522(4) .
C28 C30 1.531(4) .
C28 C29 1.547(4) .
C29 H29A 0.9800 .
C29 H29B 0.9800 .
C29 H29C 0.9800 .
C30 H30A 0.9800 .
C30 H30B 0.9800 .
C30 H30C 0.9800 .
C31 H31A 0.9800 .
C31 H31B 0.9800 .
C31 H31C 0.9800 .
C32 C33 1.410(3) .
C33 C38 1.400(3) .
C33 C34 1.528(3) .
C34 C35 1.540(4) .
C34 C36 1.545(4) .
C34 C37 1.545(4) .
C35 H35A 0.9800 .
C35 H35B 0.9800 .
C35 H35C 0.9800 .
C36 H36A 0.9800 .
C36 H36B 0.9800 .
C36 H36C 0.9800 .
C37 H37A 0.9800 .
C37 H37B 0.9800 .
C37 H37C 0.9800 .
C38 H38 0.9500 .
O5 C61 1.247(8) .
C61 C22 1.343(8) 2_666
C61 H61 0.9500 .

loop_
_platon_squeeze_void_nr
_platon_squeeze_void_average_x
_platon_squeeze_void_average_y
_platon_squeeze_void_average_z
_platon_squeeze_void_volume
_platon_squeeze_void_count_electrons
_platon_squeeze_void_content
1 -0.014 0.000 0.000 691 180 ' '
